data_4121031
loop_
_publ_author_name
'Xin-Hua Zhao'
'Xing-Cai Huang'
'Shao-Liang Zhang'
'Dong Shao'
'Hai-Yan Wei'
'Xin-Yi Wang'

_publ_contact_author
;
        Xinyi Wang
        School of Chemistry and Chemical Engineering
        State Key Labatory of Coordination Chemistry
        Nanjing National Lab of Microstructure 
        Nanjing University
;
_publ_contact_author_email wangxy66@nju.edu.cn
_publ_contact_author_fax 86-25-83314502
_publ_contact_author_phone 86-25-83621651
_publ_section_title
;
 Cation-Dependent Magnetic Ordering and Room-Temperature Bistability in
 Azido-Bridged Perovskite-Type Compounds
;
_journal_name_full 'Journal of the American Chemical Society'
_journal_page_first 16006
_journal_page_last 16009
_journal_paper_doi 10.1021/ja407654n
_journal_volume 135
_journal_year 2013
_chemical_formula_sum 'C H6 Mn N10'
_chemical_formula_weight 213.10
_chemical_name_common MnN3MA290
_chemical_name_systematic
; 
 ? 
;
_space_group_IT_number 14
_symmetry_cell_setting monoclinic
_symmetry_space_group_name_Hall '-P 2ybc'
_symmetry_space_group_name_H-M 'P 1 21/c 1'
_atom_sites_solution_hydrogens geom
_atom_sites_solution_primary direct
_atom_sites_solution_secondary difmap
_audit_creation_method SHELXL-97
_cell_angle_alpha 90.00
_cell_angle_beta 102.369(2)
_cell_angle_gamma 90.00
_cell_formula_units_Z 4
_cell_length_a 9.0178(16)
_cell_length_b 7.3951(13)
_cell_length_c 12.575(2)
_cell_measurement_reflns_used 2712
_cell_measurement_temperature 290(2)
_cell_measurement_theta_max 30.3439
_cell_measurement_theta_min 3.3170
_cell_volume 819.1(2)
_computing_cell_refinement 'Bruker SAINT'
_computing_data_collection 'Bruker ApexII'
_computing_data_reduction 'Bruker SAINT'
_computing_molecular_graphics Diamond
_computing_publication_material 'SHELXL-97 (Sheldrick, 2008)'
_computing_structure_refinement 'SHELXL-97 (Sheldrick, 2008)'
_computing_structure_solution 'SHELXS-97 (Sheldrick, 2008)'
_diffrn_ambient_temperature 290(2)
_diffrn_measured_fraction_theta_full 0.997
_diffrn_measured_fraction_theta_max 0.982
_diffrn_measurement_device_type 'Bruker ApexII'
_diffrn_measurement_method 'phi and omega scans'
_diffrn_radiation_monochromator graphite
_diffrn_radiation_source 'fine-focus sealed tube'
_diffrn_radiation_type MoK\a
_diffrn_radiation_wavelength 0.71073
_diffrn_reflns_av_R_equivalents 0.0358
_diffrn_reflns_av_sigmaI/netI 0.0340
_diffrn_reflns_limit_h_max 12
_diffrn_reflns_limit_h_min -12
_diffrn_reflns_limit_k_max 10
_diffrn_reflns_limit_k_min -9
_diffrn_reflns_limit_l_max 17
_diffrn_reflns_limit_l_min -17
_diffrn_reflns_number 8599
_diffrn_reflns_theta_full 27.50
_diffrn_reflns_theta_max 30.53
_diffrn_reflns_theta_min 2.31
_exptl_absorpt_coefficient_mu 1.578
_exptl_absorpt_correction_T_max 0.7461
_exptl_absorpt_correction_T_min 0.5195
_exptl_absorpt_correction_type multi-scan
_exptl_absorpt_process_details 'SADABS: Bruker, 2000'
_exptl_crystal_colour 'light green'
_exptl_crystal_density_diffrn 1.728
_exptl_crystal_description block
_exptl_crystal_F_000 428
_exptl_crystal_size_max 0.43
_exptl_crystal_size_mid 0.41
_exptl_crystal_size_min 0.26
_refine_diff_density_max 0.532
_refine_diff_density_min -0.685
_refine_diff_density_rms 0.073
_refine_ls_extinction_coef 0.007(2)
_refine_ls_extinction_expression Fc^*^=kFc[1+0.001xFc^2^\l^3^/sin(2\q)]^-1/4^
_refine_ls_extinction_method SHELXL
_refine_ls_goodness_of_fit_ref 1.030
_refine_ls_hydrogen_treatment constr
_refine_ls_matrix_type full
_refine_ls_number_parameters 112
_refine_ls_number_reflns 2457
_refine_ls_number_restraints 17
_refine_ls_restrained_S_all 1.100
_refine_ls_R_factor_all 0.0504
_refine_ls_R_factor_gt 0.0379
_refine_ls_shift/su_max 0.000
_refine_ls_shift/su_mean 0.000
_refine_ls_structure_factor_coef Fsqd
_refine_ls_weighting_details 'calc w=1/[\s^2^(Fo^2^)+(0.0423P)^2^+0.6939P] where P=(Fo^2^+2Fc^2^)/3'
_refine_ls_weighting_scheme calc
_refine_ls_wR_factor_gt 0.0960
_refine_ls_wR_factor_ref 0.1052
_reflns_number_gt 1913
_reflns_number_total 2457
_reflns_threshold_expression >2sigma(I)
_cod_data_source_file ja407654n_si_002_05.cif
_cod_data_source_block Mn-N3-MA-290K
_cod_depositor_comments
;
The following automatic conversions were performed:

'_exptl_absorpt_correction_type' value 'multi-Scan' changed to
'multi-scan' according to the built-in table from CIF Core dictionary
named 'cif_core.dic' version 2.4.1 from 2010-06-29.

Automatic conversion script
Id: cif_fix_values 2281 2013-09-26 08:29:07Z andrius 
;
_cod_original_cell_volume 819.2(2)
_cod_database_code 4121031

loop_
_symmetry_equiv_pos_as_xyz
'x, y, z'
'-x, y+1/2, -z+1/2'
'-x, -y, -z'
'x, -y-1/2, z-1/2'

loop_
_atom_site_label
_atom_site_type_symbol
_atom_site_fract_x
_atom_site_fract_y
_atom_site_fract_z
_atom_site_U_iso_or_equiv
_atom_site_adp_type
_atom_site_occupancy
_atom_site_symmetry_multiplicity
_atom_site_calc_flag
_atom_site_refinement_flags
Mn1 Mn 0.26811(4) 0.25668(4) 0.81675(2) 0.02641(14) Uani 1 1 d U
N1 N 0.2118(3) 0.2309(4) 0.63731(19) 0.0551(7) Uani 1 1 d .
N2 N 0.2720(2) 0.2216(3) 0.56537(14) 0.0344(5) Uani 1 1 d .
N3 N 0.3327(3) 0.2078(5) 0.49292(19) 0.0583(7) Uani 1 1 d .
N4 N 0.1357(3) 0.5078(4) 0.8037(2) 0.0680(7) Uani 1 1 d U
N5 N 0.0278(3) 0.5446(4) 0.7389(2) 0.0613(6) Uani 1 1 d U
N6 N -0.0755(4) 0.5853(6) 0.6729(2) 0.0827(11) Uani 1 1 d .
N7 N 0.4203(3) 0.0138(4) 0.8331(2) 0.0613(6) Uani 1 1 d U
N8 N 0.4726(3) -0.0360(3) 0.76182(19) 0.0510(6) Uani 1 1 d U
N9 N 0.5240(3) -0.0848(5) 0.6902(2) 0.0754(10) Uani 1 1 d .
C1 C 0.8057(4) 0.2764(5) 0.4614(3) 0.0636(9) Uani 1 1 d .
H1A H 0.7747 0.3735 0.4108 0.095 Uiso 1 1 calc R
H1B H 0.8226 0.1695 0.4224 0.095 Uiso 1 1 calc R
H1C H 0.8978 0.3092 0.5115 0.095 Uiso 1 1 calc R
N10 N 0.6872(3) 0.2416(3) 0.5212(2) 0.0471(6) Uani 1 1 d .
H10A H 0.7176 0.1550 0.5702 0.071 Uiso 1 1 calc R
H10B H 0.6030 0.2064 0.4751 0.071 Uiso 1 1 calc R
H10C H 0.6686 0.3422 0.5550 0.071 Uiso 1 1 calc R

loop_
_atom_site_aniso_label
_atom_site_aniso_U_11
_atom_site_aniso_U_22
_atom_site_aniso_U_33
_atom_site_aniso_U_23
_atom_site_aniso_U_13
_atom_site_aniso_U_12
Mn1 0.02519(19) 0.0326(2) 0.02191(18) -0.00094(11) 0.00617(12) 0.00093(12)
N1 0.0571(16) 0.085(2) 0.0245(10) -0.0038(10) 0.0110(10) 0.0031(13)
N2 0.0380(11) 0.0419(11) 0.0206(8) 0.0005(7) 0.0001(8) -0.0016(8)
N3 0.0461(14) 0.104(2) 0.0246(10) 0.0070(12) 0.0071(9) 0.0049(14)
N4 0.0683(13) 0.0671(13) 0.0595(12) -0.0163(10) -0.0064(10) 0.0357(10)
N5 0.0623(13) 0.0639(13) 0.0526(11) -0.0139(10) 0.0008(10) 0.0348(10)
N6 0.0642(18) 0.130(3) 0.0522(15) -0.0054(17) 0.0087(14) 0.058(2)
N7 0.0741(15) 0.0578(13) 0.0554(12) 0.0084(11) 0.0215(11) 0.0319(11)
N8 0.0553(13) 0.0480(12) 0.0479(11) 0.0005(9) 0.0073(10) 0.0267(10)
N9 0.0628(17) 0.105(3) 0.0547(15) -0.0168(16) 0.0048(13) 0.0446(18)
C1 0.059(2) 0.073(2) 0.061(2) -0.0003(16) 0.0183(17) -0.0075(17)
N10 0.0450(13) 0.0490(14) 0.0465(13) 0.0000(9) 0.0079(11) 0.0040(10)

loop_
_atom_type_symbol
_atom_type_description
_atom_type_scat_dispersion_real
_atom_type_scat_dispersion_imag
_atom_type_scat_source
C C 0.0033 0.0016 'International Tables Vol C Tables 4.2.6.8 and 6.1.1.4'
H H 0.0000 0.0000 'International Tables Vol C Tables 4.2.6.8 and 6.1.1.4'
N N 0.0061 0.0033 'International Tables Vol C Tables 4.2.6.8 and 6.1.1.4'
Mn Mn 0.3368 0.7283 'International Tables Vol C Tables 4.2.6.8 and 6.1.1.4'

loop_
_geom_angle_atom_site_label_1
_geom_angle_atom_site_label_2
_geom_angle_atom_site_label_3
_geom_angle
_geom_angle_site_symmetry_1
_geom_angle_site_symmetry_3
N6 Mn1 N3 93.00(11) 2_546 4_566
N6 Mn1 N4 93.94(14) 2_546 .
N3 Mn1 N4 89.81(11) 4_566 .
N6 Mn1 N1 89.95(11) 2_546 .
N3 Mn1 N1 177.04(11) 4_566 .
N4 Mn1 N1 89.67(10) . .
N6 Mn1 N9 175.92(14) 2_546 2_656
N3 Mn1 N9 86.14(11) 4_566 2_656
N4 Mn1 N9 90.04(13) . 2_656
N1 Mn1 N9 90.95(11) . 2_656
N6 Mn1 N7 90.50(14) 2_546 .
N3 Mn1 N7 88.77(11) 4_566 .
N4 Mn1 N7 175.40(12) . .
N1 Mn1 N7 91.52(10) . .
N9 Mn1 N7 85.50(13) 2_656 .
N2 N1 Mn1 139.7(2) . .
N1 N2 N3 178.4(3) . .
N2 N3 Mn1 135.7(2) . 4_565
N5 N4 Mn1 127.8(2) . .
N6 N5 N4 177.4(5) . .
N5 N6 Mn1 130.1(2) . 2_556
N8 N7 Mn1 121.7(2) . .
N9 N8 N7 179.4(3) . .
N8 N9 Mn1 132.5(2) . 2_646

loop_
_geom_bond_atom_site_label_1
_geom_bond_atom_site_label_2
_geom_bond_distance
_geom_bond_site_symmetry_2
Mn1 N6 2.176(3) 2_546
Mn1 N3 2.183(2) 4_566
Mn1 N4 2.194(3) .
Mn1 N1 2.213(2) .
Mn1 N9 2.229(3) 2_656
Mn1 N7 2.243(2) .
N1 N2 1.152(3) .
N2 N3 1.164(3) .
N3 Mn1 2.183(2) 4_565
N4 N5 1.160(3) .
N5 N6 1.147(3) .
N6 Mn1 2.176(3) 2_556
N7 N8 1.159(3) .
N8 N9 1.155(3) .
N9 Mn1 2.229(3) 2_646
C1 N10 1.455(5) .
